data_7111916
loop_
_publ_author_name
'Lucia Pineiro-Lopez'
'Maksym Seredyuk'
'M. Carmen Munoz'
'Jose A. Real'

_publ_section_title
;
 Two- and one-step cooperative spin transitions in Hofmann-like clathrates
 with enhanced loading capacity
;
_journal_name_full Chem.Commun.
_journal_page_first 1833
_journal_paper_doi 10.1039/c3cc48595a
_journal_volume 50
_journal_year 2014
_chemical_formula_sum 'C38 H24 Fe N6 Pt'
_chemical_formula_weight 815.57
_chemical_name_systematic
;
 ?
;
_space_group_IT_number 2
_symmetry_cell_setting triclinic
_symmetry_space_group_name_Hall '-P 1'
_symmetry_space_group_name_H-M 'P -1'
_atom_sites_solution_hydrogens geom
_atom_sites_solution_primary direct
_atom_sites_solution_secondary difmap
_audit_creation_method SHELXL-97
_cell_angle_alpha 76.831(8)
_cell_angle_beta 84.282(6)
_cell_angle_gamma 89.965(3)
_cell_formula_units_Z 2
_cell_length_a 7.5174(2)
_cell_length_b 14.3676(7)
_cell_length_c 16.350(2)
_cell_measurement_reflns_used 150
_cell_measurement_temperature 250(1)
_cell_measurement_theta_max 20
_cell_measurement_theta_min 12
_cell_volume 1710.5(2)
_computing_cell_refinement 'HKL DENZO'
_computing_data_collection COLLECT
_computing_data_reduction 'HKL DENZO and SCALEPACK'
_computing_structure_refinement 'SHELXL-97 (Sheldrick, 2008)'
_computing_structure_solution SHELXS-97
_diffrn_ambient_temperature 250(1)
_diffrn_measured_fraction_theta_full 0.996
_diffrn_measured_fraction_theta_max 0.863
_diffrn_radiation_monochromator graphite
_diffrn_radiation_source 'fine-focus sealed tube'
_diffrn_radiation_type MoK\a
_diffrn_radiation_wavelength 0.71069
_diffrn_reflns_av_R_equivalents 0.0703
_diffrn_reflns_av_sigmaI/netI 0.1059
_diffrn_reflns_limit_h_max 10
_diffrn_reflns_limit_h_min -10
_diffrn_reflns_limit_k_max 19
_diffrn_reflns_limit_k_min -14
_diffrn_reflns_limit_l_max 22
_diffrn_reflns_limit_l_min -20
_diffrn_reflns_number 17337
_diffrn_reflns_theta_full 25.00
_diffrn_reflns_theta_max 29.05
_diffrn_reflns_theta_min 3.06
_exptl_absorpt_coefficient_mu 4.544
_exptl_absorpt_correction_T_max 0.7126
_exptl_absorpt_correction_T_min 0.6116
_exptl_absorpt_correction_type empirical
_exptl_absorpt_process_details 'Empirical absorption correction:XABS2'
_exptl_crystal_colour yellow
_exptl_crystal_density_diffrn 1.584
_exptl_crystal_density_method 'not measured'
_exptl_crystal_description prismatic
_exptl_crystal_F_000 796
_exptl_crystal_size_max 0.12
_exptl_crystal_size_mid 0.12
_exptl_crystal_size_min 0.08
_refine_diff_density_max 0.501
_refine_diff_density_min -0.421
_refine_diff_density_rms 0.451
_refine_ls_extinction_method none
_refine_ls_goodness_of_fit_ref 1.061
_refine_ls_hydrogen_treatment mixed
_refine_ls_matrix_type full
_refine_ls_number_parameters 418
_refine_ls_number_reflns 7909
_refine_ls_number_restraints 0
_refine_ls_restrained_S_all 1.061
_refine_ls_R_factor_all 0.1160
_refine_ls_R_factor_gt 0.0921
_refine_ls_shift/su_max 0.015
_refine_ls_shift/su_mean 0.006
_refine_ls_structure_factor_coef Fsqd
_refine_ls_weighting_details 'calc w=1/[\s^2^(Fo^2^)+(0.1516P)^2^+49.4900P] where P=(Fo^2^+2Fc^2^)/3'
_refine_ls_weighting_scheme calc
_refine_ls_wR_factor_gt 0.1786
_refine_ls_wR_factor_ref 0.2144
_reflns_number_gt 6281
_reflns_number_total 7909
_reflns_threshold_expression >2sigma(I)
_cod_data_source_file c3cc48595a.txt
_cod_data_source_block shelxl
_cod_original_cell_volume 1710.5(3)
_cod_original_sg_symbol_H-M P-1
_cod_database_code 7111916

loop_
_symmetry_equiv_pos_as_xyz
'x, y, z'
'-x, -y, -z'

loop_
_atom_site_label
_atom_site_type_symbol
_atom_site_fract_x
_atom_site_fract_y
_atom_site_fract_z
_atom_site_U_iso_or_equiv
_atom_site_adp_type
_atom_site_occupancy
_atom_site_symmetry_multiplicity
_atom_site_calc_flag
_atom_site_refinement_flags
Pt Pt 0.49365(7) 0.23890(4) 0.03256(4) 0.0172(2) Uani 1 1 d .
Fe2 Fe 0.0000 0.5000 0.0000 0.0130(6) Uani 1 2 d S
Fe1 Fe 0.0000 0.0000 0.0000 0.0128(6) Uani 1 2 d S
N1 N 0.020(2) 0.1004(13) -0.1238(11) 0.039(4) Uani 1 1 d .
N2 N 0.191(2) 0.0865(11) 0.0353(11) 0.035(3) Uani 1 1 d .
N3 N 0.799(2) 0.3907(11) 0.0201(11) 0.037(4) Uani 1 1 d .
N4 N 0.204(2) 0.3979(11) 0.0070(12) 0.041(4) Uani 1 1 d .
N5 N -0.007(3) 0.4760(18) 0.1374(14) 0.060(6) Uani 1 1 d .
N6 N 0.788(2) 0.0823(11) 0.0387(11) 0.034(3) Uani 1 1 d .
C1 C 0.043(3) 0.0657(18) -0.1908(16) 0.058(5) Uani 1 1 d .
H1 H 0.0538 0.0002 -0.1855 0.070 Uiso 1 1 calc R
C2 C 0.053(3) 0.1283(16) -0.2721(15) 0.049(5) Uani 1 1 d .
H2 H 0.0744 0.1034 -0.3198 0.059 Uiso 1 1 calc R
C3 C 0.030(4) 0.2285(18) -0.2817(15) 0.058(6) Uani 1 1 d .
C4 C 0.013(4) 0.2617(16) -0.2084(14) 0.053(6) Uani 1 1 d .
H4 H 0.0057 0.3269 -0.2110 0.064 Uiso 1 1 calc R
C5 C 0.006(3) 0.1976(14) -0.1318(14) 0.045(5) Uani 1 1 d .
H5 H -0.0088 0.2209 -0.0830 0.054 Uiso 1 1 calc R
C6 C 0.031(4) 0.293(2) -0.3649(18) 0.073(7) Uani 1 1 d .
C7 C 0.016(4) 0.334(2) -0.4366(17) 0.072(7) Uani 1 1 d .
C8 C 0.301(2) 0.1422(12) 0.0375(12) 0.027(4) Uani 1 1 d .
C9 C 0.688(2) 0.3364(12) 0.0259(12) 0.031(4) Uani 1 1 d .
C10 C 0.310(2) 0.3406(11) 0.0181(12) 0.027(3) Uani 1 1 d .
C11 C 0.680(2) 0.1383(11) 0.0412(12) 0.025(3) Uani 1 1 d .
C12 C 0.148(4) 0.487(2) 0.1719(18) 0.071(7) Uani 1 1 d .
H12 H 0.2525 0.5065 0.1365 0.085 Uiso 1 1 calc R
C13 C 0.153(4) 0.468(2) 0.2617(18) 0.074(8) Uani 1 1 d .
H13 H 0.2580 0.4754 0.2854 0.089 Uiso 1 1 calc R
C14 C -0.010(4) 0.436(2) 0.3132(16) 0.064(7) Uani 1 1 d .
C15 C -0.163(4) 0.432(2) 0.2773(19) 0.070(7) Uani 1 1 d .
H15 H -0.2707 0.4169 0.3113 0.084 Uiso 1 1 calc R
C16 C -0.162(4) 0.451(2) 0.1875(16) 0.069(7) Uani 1 1 d .
H16 H -0.2675 0.4471 0.1635 0.083 Uiso 1 1 calc R
C17 C -0.005(4) 0.407(2) 0.4045(19) 0.070(7) Uani 1 1 d .
C18 C 0.006(4) 0.3814(19) 0.4777(17) 0.067(7) Uani 1 1 d .
C19 C 0.043(5) 0.151(2) 0.381(2) 0.088(9) Uani 1 1 d .
C20 C 0.091(6) 0.129(3) 0.467(2) 0.119(12) Uani 1 1 d .
H20 H 0.0137 0.0963 0.5124 0.143 Uiso 1 1 calc R
C21 C 0.261(6) 0.160(3) 0.475(3) 0.134(13) Uani 1 1 d .
H21 H 0.3014 0.1459 0.5282 0.161 Uiso 1 1 calc R
C22 C 0.376(6) 0.213(3) 0.407(3) 0.121(11) Uani 1 1 d .
H22 H 0.4842 0.2357 0.4185 0.145 Uiso 1 1 calc R
C23 C 0.339(6) 0.232(3) 0.325(3) 0.127(12) Uani 1 1 d .
H23 H 0.4208 0.2637 0.2813 0.153 Uiso 1 1 calc R
C24 C 0.149(5) 0.198(2) 0.308(2) 0.098(9) Uani 1 1 d .
C25 C 0.105(7) 0.220(3) 0.232(3) 0.113(15) Uani 1 1 d .
H25 H 0.1820 0.2550 0.1877 0.175 Uiso 1 1 calc R
C26 C -0.057(6) 0.189(2) 0.219(3) 0.103(10) Uani 1 1 d .
H26 H -0.0878 0.2020 0.1638 0.124 Uiso 1 1 calc R
C27 C -0.188(6) 0.138(3) 0.286(3) 0.123(13) Uani 1 1 d .
H27 H -0.2976 0.1189 0.2731 0.147 Uiso 1 1 calc R
C28 C -0.146(6) 0.117(3) 0.375(3) 0.130(12) Uani 1 1 d .
H28 H -0.2250 0.0877 0.4215 0.157 Uiso 1 1 calc R
C29 C 0.563(4) 0.210(2) 0.6615(17) 0.062(6) Uani 1 1 d .
C30 C 0.611(5) 0.139(2) 0.619(2) 0.089(9) Uani 1 1 d .
H30 H 0.6316 0.1546 0.5607 0.107 Uiso 1 1 calc R
C31 C 0.627(5) 0.048(3) 0.662(3) 0.110(11) Uani 1 1 d .
H31 H 0.6611 0.0029 0.6313 0.132 Uiso 1 1 calc R
C32 C 0.596(5) 0.017(3) 0.751(2) 0.109(10) Uani 1 1 d .
H32 H 0.6014 -0.0477 0.7781 0.131 Uiso 1 1 calc R
C33 C 0.559(4) 0.085(2) 0.795(2) 0.075(7) Uani 1 1 d .
H33 H 0.5478 0.0669 0.8541 0.090 Uiso 1 1 calc R
C34 C 0.538(3) 0.181(2) 0.7558(19) 0.071(7) Uani 1 1 d .
C35 C 0.491(4) 0.254(3) 0.797(2) 0.105(11) Uani 1 1 d .
H35 H 0.4707 0.2388 0.8557 0.126 Uiso 1 1 calc R
C36 C 0.471(5) 0.352(3) 0.754(3) 0.126(13) Uani 1 1 d .
H36 H 0.4446 0.3992 0.7831 0.151 Uiso 1 1 calc R
C37 C 0.495(5) 0.372(3) 0.664(3) 0.132(14) Uani 1 1 d .
H37 H 0.4765 0.4337 0.6351 0.159 Uiso 1 1 calc R
C38 C 0.540(5) 0.311(3) 0.622(3) 0.102(10) Uani 1 1 d .
H38 H 0.5580 0.3302 0.5635 0.122 Uiso 1 1 calc R

loop_
_atom_site_aniso_label
_atom_site_aniso_U_11
_atom_site_aniso_U_22
_atom_site_aniso_U_33
_atom_site_aniso_U_23
_atom_site_aniso_U_13
_atom_site_aniso_U_12
Pt 0.0107(3) 0.0095(3) 0.0328(3) -0.0066(2) -0.0041(2) 0.00072(19)
Fe2 0.0094(12) 0.0060(12) 0.0242(15) -0.0039(11) -0.0036(10) 0.0006(10)
Fe1 0.0087(12) 0.0056(12) 0.0245(15) -0.0036(11) -0.0028(10) 0.0004(10)
N1 0.027(7) 0.053(11) 0.034(8) -0.003(8) -0.002(6) 0.001(7)
N2 0.027(7) 0.018(7) 0.061(10) -0.013(7) -0.004(7) -0.002(6)
N3 0.023(7) 0.019(7) 0.062(10) 0.005(7) -0.005(7) -0.005(6)
N4 0.027(8) 0.020(8) 0.078(12) -0.013(7) -0.018(7) 0.004(6)
N5 0.050(11) 0.085(17) 0.049(12) -0.017(11) -0.017(9) 0.010(11)
N6 0.022(7) 0.029(8) 0.055(10) -0.016(7) -0.017(7) 0.006(6)
C1 0.048(12) 0.056(13) 0.064(15) 0.001(11) -0.010(10) 0.002(10)
C2 0.068(13) 0.039(12) 0.042(12) -0.011(9) -0.006(10) -0.001(10)
C3 0.078(15) 0.048(13) 0.042(12) 0.001(10) -0.007(11) 0.003(11)
C4 0.090(17) 0.028(11) 0.036(12) 0.003(9) -0.006(11) 0.002(11)
C5 0.073(13) 0.022(9) 0.039(11) -0.006(8) 0.001(9) -0.002(9)
C6 0.099(19) 0.056(16) 0.055(15) 0.003(12) 0.001(13) 0.010(14)
C7 0.11(2) 0.059(16) 0.047(14) 0.003(12) -0.020(13) 0.004(14)
C8 0.022(8) 0.013(8) 0.049(10) -0.013(7) -0.012(7) 0.007(6)
C9 0.018(7) 0.021(8) 0.052(10) -0.006(7) -0.008(7) -0.002(6)
C10 0.020(7) 0.009(7) 0.051(10) -0.004(7) -0.012(7) 0.010(6)
C11 0.022(7) 0.012(7) 0.042(10) -0.011(7) 0.000(7) 0.001(6)
C12 0.064(16) 0.084(18) 0.060(16) -0.002(13) -0.016(12) -0.007(13)
C13 0.072(17) 0.087(19) 0.052(16) 0.017(14) -0.026(13) -0.007(14)
C14 0.10(2) 0.061(15) 0.033(13) -0.011(11) -0.013(13) 0.011(14)
C15 0.072(16) 0.076(17) 0.064(16) -0.025(14) 0.003(13) 0.013(13)
C16 0.054(14) 0.11(2) 0.042(13) -0.013(13) 0.011(10) -0.027(13)
C17 0.10(2) 0.051(15) 0.060(16) -0.003(12) -0.022(14) 0.006(14)
C18 0.10(2) 0.049(14) 0.044(14) 0.006(11) -0.007(13) -0.002(13)
C19 0.13(2) 0.073(18) 0.065(18) -0.014(14) -0.026(16) 0.041(17)
C20 0.16(3) 0.13(3) 0.07(2) -0.038(19) -0.01(2) 0.02(2)
C21 0.12(3) 0.16(4) 0.12(3) -0.03(3) -0.03(2) 0.03(3)
C22 0.15(3) 0.11(3) 0.12(3) -0.05(2) -0.02(2) 0.01(2)
C23 0.12(3) 0.13(3) 0.13(3) -0.04(2) -0.03(2) 0.05(2)
C24 0.16(3) 0.058(16) 0.07(2) -0.018(14) -0.002(18) 0.048(17)
C25 0.16(5) 0.09(2) 0.09(3) -0.04(2) 0.00(3) 0.05(3)
C26 0.12(3) 0.08(2) 0.12(2) -0.038(18) -0.04(2) -0.011(19)
C27 0.13(3) 0.12(3) 0.14(3) -0.07(3) -0.05(3) 0.01(2)
C28 0.14(3) 0.14(3) 0.12(3) -0.04(2) -0.01(2) 0.02(2)
C29 0.063(14) 0.070(16) 0.054(14) -0.015(12) -0.004(11) -0.006(12)
C30 0.13(2) 0.066(19) 0.071(19) -0.015(15) -0.007(17) 0.019(17)
C31 0.12(3) 0.10(3) 0.12(3) -0.04(2) -0.03(2) 0.03(2)
C32 0.11(3) 0.12(3) 0.09(2) -0.02(2) -0.010(19) 0.00(2)
C33 0.079(17) 0.058(16) 0.077(17) 0.010(13) -0.010(13) -0.009(13)
C34 0.055(14) 0.089(19) 0.079(17) -0.040(15) -0.001(12) -0.014(13)
C35 0.068(19) 0.18(4) 0.07(2) -0.05(2) -0.003(15) 0.00(2)
C36 0.14(3) 0.12(3) 0.14(3) -0.06(3) 0.00(2) 0.06(3)
C37 0.12(3) 0.14(3) 0.17(4) -0.08(3) -0.04(3) 0.06(3)
C38 0.13(3) 0.08(2) 0.11(2) -0.029(18) -0.04(2) 0.03(2)

loop_
_atom_type_symbol
_atom_type_description
_atom_type_scat_dispersion_real
_atom_type_scat_dispersion_imag
_atom_type_scat_source
C C 0.0033 0.0016 'International Tables Vol C Tables 4.2.6.8 and 6.1.1.4'
H H 0.0000 0.0000 'International Tables Vol C Tables 4.2.6.8 and 6.1.1.4'
N N 0.0061 0.0033 'International Tables Vol C Tables 4.2.6.8 and 6.1.1.4'
Fe Fe 0.3463 0.8444 'International Tables Vol C Tables 4.2.6.8 and 6.1.1.4'
Pt Pt -1.7033 8.3905 'International Tables Vol C Tables 4.2.6.8 and 6.1.1.4'

loop_
_geom_angle_atom_site_label_1
_geom_angle_atom_site_label_2
_geom_angle_atom_site_label_3
_geom_angle
_geom_angle_site_symmetry_1
_geom_angle_site_symmetry_3
N1 Fe1 N1 180.0(12) . 2
N2 Fe1 N1 87.8(7) . .
N6 Fe1 N1 92.2(6) 2_655 .
N6 Fe1 N1 87.8(6) 1_455 .
N2 Fe1 N1 87.8(7) 2 2
N2 Fe1 N1 92.2(7) . 2
N6 Fe1 N1 87.8(6) 2_655 2
N6 Fe1 N1 92.2(6) 1_455 2
N2 Fe1 N2 180.0(9) 2 .
N2 Fe1 N6 91.4(6) 2 2_655
N2 Fe1 N6 88.6(6) . 2_655
N2 Fe1 N6 88.6(6) 2 1_455
N2 Fe1 N6 91.4(6) . 1_455
N6 Fe1 N6 180.0(10) 2_655 1_455
N2 Fe1 N1 92.2(7) 2 .
N4 Fe2 N4 180.000(2) . 2_565
N4 Fe2 N5 93.3(8) . 2_565
N4 Fe2 N5 86.7(8) 2_565 2_565
N4 Fe2 N5 86.7(8) . .
N4 Fe2 N5 93.3(8) 2_565 .
N5 Fe2 N5 180.00(18) 2_565 .
N4 Fe2 N3 91.2(6) . 1_455
N4 Fe2 N3 88.8(6) 2_565 1_455
N5 Fe2 N3 92.3(8) 2_565 1_455
N5 Fe2 N3 87.7(8) . 1_455
N4 Fe2 N3 88.8(6) . 2_665
N4 Fe2 N3 91.2(6) 2_565 2_665
N5 Fe2 N3 87.7(8) 2_565 2_665
N5 Fe2 N3 92.3(8) . 2_665
N3 Fe2 N3 180.000(2) 1_455 2_665
C8 Pt C11 91.3(6) . .
C8 Pt C9 179.2(8) . .
C11 Pt C9 88.7(7) . .
C8 Pt C10 89.0(7) . .
C11 Pt C10 177.3(8) . .
C9 Pt C10 91.0(7) . .
C1 N1 C5 120.0(19) . .
C1 N1 Fe1 118.1(16) . .
C5 N1 Fe1 121.9(14) . .
C8 N2 Fe1 166.2(16) . .
C9 N3 Fe2 175.3(16) . 1_655
C10 N4 Fe2 174.2(18) . .
C12 N5 C16 120(2) . .
C12 N5 Fe2 118.8(18) . .
C16 N5 Fe2 120.9(17) . .
C11 N6 Fe1 164.6(16) . 1_655
N1 C1 C2 120(2) . .
C3 C2 C1 121(2) . .
C4 C3 C2 116(2) . .
C4 C3 C6 122(2) . .
C2 C3 C6 121(2) . .
C3 C4 C5 119(2) . .
N1 C5 C4 123(2) . .
C7 C6 C3 169(3) . .
C6 C7 C18 177(4) . 1_554
N2 C8 Pt 176.1(17) . .
N3 C9 Pt 178.0(19) . .
N4 C10 Pt 177.4(18) . .
N6 C11 Pt 174.1(17) . .
N5 C12 C13 121(3) . .
C12 C13 C14 117(3) . .
C15 C14 C13 120(3) . .
C15 C14 C17 122(3) . .
C13 C14 C17 118(3) . .
C16 C15 C14 121(3) . .
N5 C16 C15 120(3) . .
C18 C17 C14 177(4) . .
C17 C18 C7 170(3) . 1_556
C20 C19 C28 112(4) . .
C20 C19 C24 127(4) . .
C28 C19 C24 121(3) . .
C21 C20 C19 114(4) . .
C20 C21 C22 124(4) . .
C23 C22 C21 124(4) . .
C22 C23 C24 117(4) . .
C25 C24 C23 118(4) . .
C25 C24 C19 127(4) . .
C23 C24 C19 114(3) . .
C26 C25 C24 117(5) . .
C25 C26 C27 124(4) . .
C28 C27 C26 120(4) . .
C27 C28 C19 110(4) . .
C30 C29 C34 116(3) . .
C30 C29 C38 126(3) . .
C34 C29 C38 118(3) . .
C29 C30 C31 121(3) . .
C32 C31 C30 124(4) . .
C33 C32 C31 117(4) . .
C32 C33 C34 122(3) . .
C35 C34 C29 115(3) . .
C35 C34 C33 126(3) . .
C29 C34 C33 119(3) . .
C34 C35 C36 124(4) . .
C35 C36 C37 116(4) . .
C38 C37 C36 124(5) . .
C37 C38 C29 122(4) . .

loop_
_geom_bond_atom_site_label_1
_geom_bond_atom_site_label_2
_geom_bond_distance
_geom_bond_site_symmetry_2
Fe1 N1 2.193(17) .
Fe1 N1 2.193(17) 2
Fe1 N2 2.104(15) 2
Fe1 N2 2.104(15) .
Fe1 N6 2.113(15) 2_655
Fe1 N6 2.113(15) 1_455
Fe2 N4 2.113(16) .
Fe2 N4 2.113(16) 2_565
Fe2 N5 2.19(2) 2_565
Fe2 N5 2.19(2) .
Fe2 N3 2.129(16) 1_455
Fe2 N3 2.129(16) 2_665
Pt C8 1.990(17) .
Pt C11 2.005(16) .
Pt C9 2.000(17) .
Pt C10 2.000(15) .
N1 C1 1.30(3) .
N1 C5 1.38(3) .
N2 C8 1.16(2) .
N3 C9 1.13(2) .
N3 Fe2 2.129(16) 1_655
N4 C10 1.14(2) .
N5 C12 1.37(3) .
N5 C16 1.35(3) .
N6 C11 1.15(2) .
N6 Fe1 2.113(15) 1_655
C1 C2 1.42(3) .
C2 C3 1.43(3) .
C3 C4 1.38(3) .
C3 C6 1.46(4) .
C4 C5 1.37(3) .
C6 C7 1.21(4) .
C7 C18 1.42(4) 1_554
C12 C13 1.43(4) .
C13 C14 1.43(4) .
C14 C15 1.35(4) .
C14 C17 1.46(4) .
C15 C16 1.43(4) .
C17 C18 1.18(4) .
C18 C7 1.42(4) 1_556
C19 C20 1.45(5) .
C19 C28 1.52(5) .
C19 C24 1.39(5) .
C20 C21 1.39(6) .
C21 C22 1.41(6) .
C22 C23 1.36(6) .
C23 C24 1.58(5) .
C24 C25 1.29(5) .
C25 C26 1.35(6) .
C26 C27 1.46(6) .
C27 C28 1.49(6) .
C29 C30 1.39(4) .
C29 C34 1.49(4) .
C29 C38 1.45(4) .
C30 C31 1.35(5) .
C31 C32 1.42(5) .
C32 C33 1.35(5) .
C33 C34 1.40(4) .
C34 C35 1.41(5) .
C35 C36 1.43(6) .
C36 C37 1.42(6) .
C37 C38 1.26(5) .
